data_2215202
loop_
_publ_author_name
'Ya-Mei Pei'
'Xiang-Gao Meng'
'Chun-Shan Zhou'

_publ_section_title
;<i>N</i>,<i>N</i>,<i>N</i>',<i>N</i>'-Tetrakis(benzimidazol-2-ylmethyl)ethane-1,2-diamine
 methanol tetrasolvate dihydrate
;
_journal_coeditor_code LH2470
_journal_issue 9
_journal_name_full 'Acta Crystallographica Section E'
_journal_page_first o3762
_journal_page_last o3762
_journal_paper_doi 10.1107/S1600536807038111
_journal_volume 63
_journal_year 2007
_chemical_formula_iupac 'C34 H32 N10, 4C H4 O, 2H2 O'
_chemical_formula_moiety 'C34 H32 N10, 4(C H4 O), 2(H2 O)'
_chemical_formula_sum 'C38 H52 N10 O6'
_chemical_formula_weight 744.90
_chemical_name_systematic
;
<i>N</i>,<i>N</i>,<i>N</i>',<i>N</i>'-Tetrakis(benzimidazol-2-ylmethyl)\
ethane-1,2-diamine methanol tetrasolvate dihydrate
;
_space_group_IT_number 2
_symmetry_cell_setting triclinic
_symmetry_space_group_name_Hall '-P 1'
_symmetry_space_group_name_H-M 'P -1'
_atom_sites_solution_hydrogens geom
_atom_sites_solution_primary direct
_atom_sites_solution_secondary difmap
_audit_creation_method SHELXL-97
_cell_angle_alpha 100.5000(10)
_cell_angle_beta 101.7630(10)
_cell_angle_gamma 99.4170(10)
_cell_formula_units_Z 1
_cell_length_a 9.2349(6)
_cell_length_b 10.4290(7)
_cell_length_c 11.5344(8)
_cell_measurement_reflns_used 3273
_cell_measurement_temperature 296(2)
_cell_measurement_theta_max 24.86
_cell_measurement_theta_min 2.30
_cell_volume 1045.83(12)
_computing_cell_refinement 'SAINT (Bruker, 2001)'
_computing_data_collection 'SMART (Bruker, 2001)'
_computing_data_reduction SAINT
_computing_molecular_graphics 'PLATON (Spek, 2003)'
_computing_publication_material PLATON
_computing_structure_refinement 'SHELXL97 (Sheldrick, 1997)'
_computing_structure_solution 'SHELXS97 (Sheldrick, 1997)'
_diffrn_ambient_temperature 299(2)
_diffrn_measured_fraction_theta_full 0.990
_diffrn_measured_fraction_theta_max 0.990
_diffrn_measurement_device_type 'Bruker SMART APEX CCD area-detector'
_diffrn_measurement_method '0.3\% wide \w exposures'
_diffrn_radiation_monochromator graphite
_diffrn_radiation_source 'fine focus sealed Siemens Mo tube'
_diffrn_radiation_type 'Mo k\a'
_diffrn_radiation_wavelength 0.71073
_diffrn_reflns_av_R_equivalents 0.0936
_diffrn_reflns_av_sigmaI/netI 0.0695
_diffrn_reflns_limit_h_max 11
_diffrn_reflns_limit_h_min -10
_diffrn_reflns_limit_k_max 12
_diffrn_reflns_limit_k_min -12
_diffrn_reflns_limit_l_max 14
_diffrn_reflns_limit_l_min -14
_diffrn_reflns_number 10988
_diffrn_reflns_theta_full 26.00
_diffrn_reflns_theta_max 26.00
_diffrn_reflns_theta_min 1.85
_exptl_absorpt_coefficient_mu 0.082
_exptl_absorpt_correction_T_max 0.9918
_exptl_absorpt_correction_T_min 0.9837
_exptl_absorpt_correction_type multi-scan
_exptl_absorpt_process_details '(SADABS; Sheldrick, 2001)'
_exptl_crystal_colour pink
_exptl_crystal_density_diffrn 1.183
_exptl_crystal_density_method 'not measured'
_exptl_crystal_description block
_exptl_crystal_F_000 398
_exptl_crystal_size_max 0.20
_exptl_crystal_size_mid 0.20
_exptl_crystal_size_min 0.10
_refine_diff_density_max 0.230
_refine_diff_density_min -0.258
_refine_ls_extinction_method none
_refine_ls_goodness_of_fit_ref 1.011
_refine_ls_hydrogen_treatment mixed
_refine_ls_matrix_type full
_refine_ls_number_parameters 264
_refine_ls_number_reflns 4083
_refine_ls_number_restraints 7
_refine_ls_restrained_S_all 1.012
_refine_ls_R_factor_all 0.0852
_refine_ls_R_factor_gt 0.0586
_refine_ls_shift/su_max 0.000
_refine_ls_shift/su_mean 0.000
_refine_ls_structure_factor_coef Fsqd
_refine_ls_weighting_details 'calc w=1/[\s^2^(Fo^2^)+(0.087P)^2^] where P=(Fo^2^+2Fc^2^)/3'
_refine_ls_weighting_scheme calc
_refine_ls_wR_factor_gt 0.1496
_refine_ls_wR_factor_ref 0.1627
_reflns_number_gt 2726
_reflns_number_total 4083
_reflns_threshold_expression I>2\s(I)
_cod_data_source_file lh2470.cif
_cod_data_source_block I
_cod_depositor_comments
;
The following automatic conversions were performed:
'_symmetry_cell_setting' value 'Triclinic' changed to 'triclinic'
according to '/home/saulius/struct/CIF-dictionaries/cif_core.dic'
dictionary named 'cif_core.dic' version 2.4.1 from 2010-06-29.

Automatic conversion script
Id: cif_fix_enum 1527 2010-12-29 10:47:43Z saulius 

The following automatic conversions were performed:

'_symmetry_cell_setting' value 'Triclinic' changed to 'triclinic'
according to /home/saulius/struct/CIF-dictionaries/cif_core.dic
dictionary named 'cif_core.dic' version 2.4.1 from 2010-06-29.

Automatic conversion script
Id: cif_fix_values 1715 2011-07-08 13:25:40Z adriana 
;
_cod_database_code 2215202
_cod_database_fobs_code 2215202

loop_
_symmetry_equiv_pos_as_xyz
'x, y, z'
'-x, -y, -z'

loop_
_atom_site_type_symbol
_atom_site_label
_atom_site_fract_x
_atom_site_fract_y
_atom_site_fract_z
_atom_site_U_iso_or_equiv
_atom_site_adp_type
_atom_site_calc_flag
_atom_site_refinement_flags
_atom_site_occupancy
C C1 0.0644(2) 0.05926(17) 0.52781(15) 0.0480(4) Uani d . 1
H H1A 0.0399 0.1163 0.5943 0.058 Uiso calc R 1
H H1B 0.1549 0.0289 0.5604 0.058 Uiso calc R 1
C C2 0.1912(2) 0.0801(2) 0.36638(17) 0.0568(5) Uani d . 1
H H2A 0.1693 -0.0161 0.3554 0.068 Uiso calc R 1
H H2B 0.2955 0.1131 0.4118 0.068 Uiso calc R 1
C C3 0.1733(2) 0.11411(17) 0.24450(16) 0.0503(5) Uani d . 1
C C4 0.0658(2) 0.16310(17) 0.07461(16) 0.0545(5) Uani d . 1
C C5 -0.0262(3) 0.1985(2) -0.01979(18) 0.0683(6) Uani d . 1
H H5 -0.1238 0.2093 -0.0182 0.082 Uiso calc R 1
C C6 0.0359(4) 0.2169(2) -0.11684(19) 0.0812(7) Uani d . 1
H H6 -0.0208 0.2428 -0.1815 0.097 Uiso calc R 1
C C7 0.1793(4) 0.1977(3) -0.1200(2) 0.0887(8) Uani d . 1
H H7 0.2159 0.2091 -0.1876 0.106 Uiso calc R 1
C C8 0.2696(3) 0.1622(2) -0.0263(2) 0.0758(7) Uani d . 1
H H8 0.3660 0.1491 -0.0295 0.091 Uiso calc R 1
C C9 0.2119(2) 0.14626(18) 0.07405(17) 0.0567(5) Uani d . 1
C C10 0.1497(2) 0.27781(18) 0.49058(18) 0.0553(5) Uani d . 1
H H10A 0.1750 0.3237 0.4291 0.066 Uiso calc R 1
H H10B 0.2408 0.2903 0.5542 0.066 Uiso calc R 1
C C11 0.0337(2) 0.33503(17) 0.54216(17) 0.0504(5) Uani d . 1
C C12 -0.0839(2) 0.43572(17) 0.66124(17) 0.0550(5) Uani d . 1
C C13 -0.1279(3) 0.5076(2) 0.7564(2) 0.0724(6) Uani d . 1
H H13 -0.0576 0.5504 0.8287 0.087 Uiso calc R 1
C C14 -0.2771(3) 0.5143(2) 0.7419(2) 0.0815(7) Uani d . 1
H H14 -0.3078 0.5633 0.8048 0.098 Uiso calc R 1
C C15 -0.3834(3) 0.4495(2) 0.6349(3) 0.0812(7) Uani d . 1
H H15 -0.4841 0.4557 0.6277 0.097 Uiso calc R 1
C C16 -0.3428(3) 0.3760(2) 0.5389(2) 0.0719(6) Uani d . 1
H H16 -0.4138 0.3326 0.4671 0.086 Uiso calc R 1
C C17 -0.1918(2) 0.36981(18) 0.55440(18) 0.0552(5) Uani d . 1
C C18 0.4678(4) 0.8728(4) 0.2625(4) 0.1300(12) Uani d . 1
H H18A 0.5412 0.8183 0.2553 0.195 Uiso calc R 1
H H18B 0.3708 0.8250 0.2126 0.195 Uiso calc R 1
H H18C 0.4617 0.8944 0.3457 0.195 Uiso calc R 1
C C19 0.6472(5) 0.4394(4) 0.0909(4) 0.174(2) Uani d . 1
H H19A 0.6046 0.5171 0.1058 0.261 Uiso calc R 1
H H19B 0.5715 0.3674 0.0368 0.261 Uiso calc R 1
H H19C 0.7307 0.4586 0.0546 0.261 Uiso calc R 1
N N1 0.09316(17) 0.13561(13) 0.43655(12) 0.0474(4) Uani d . 1
N N2 0.27737(18) 0.11545(16) 0.18230(14) 0.0581(4) Uani d . 1
N N3 0.04414(19) 0.14113(15) 0.18572(13) 0.0521(4) Uani d D 1
H H3A -0.040(2) 0.151(2) 0.2111(18) 0.063 Uiso d D 1
N N4 0.05769(19) 0.41225(14) 0.65166(14) 0.0560(4) Uani d . 1
N N5 -0.11288(19) 0.30662(16) 0.48112(15) 0.0553(4) Uani d D 1
H H5A -0.143(2) 0.259(2) 0.4045(18) 0.066 Uiso d D 1
O O1 0.75915(17) 0.17048(18) 0.23664(15) 0.0740(5) Uani d D 1
H H1C 0.732(3) 0.238(3) 0.209(3) 0.111 Uiso d D 1
H H1D 0.682(3) 0.114(3) 0.236(3) 0.111 Uiso d D 1
O O2 0.6956(3) 0.4047(2) 0.1961(3) 0.1419(10) Uani d D 1
H H2C 0.771(4) 0.468(4) 0.242(4) 0.213 Uiso d D 1
O O3 0.5088(2) 0.9845(3) 0.2266(3) 0.1536(11) Uani d D 1
H H3B 0.444(5) 1.036(5) 0.228(5) 0.230 Uiso d D 1

loop_
_atom_site_aniso_label
_atom_site_aniso_U_11
_atom_site_aniso_U_22
_atom_site_aniso_U_33
_atom_site_aniso_U_12
_atom_site_aniso_U_13
_atom_site_aniso_U_23
C1 0.0588(12) 0.0470(9) 0.0433(9) 0.0109(8) 0.0137(8) 0.0211(7)
C2 0.0630(13) 0.0591(11) 0.0616(11) 0.0201(10) 0.0246(10) 0.0293(9)
C3 0.0565(12) 0.0468(10) 0.0556(10) 0.0122(8) 0.0237(9) 0.0191(8)
C4 0.0748(14) 0.0404(10) 0.0487(10) 0.0055(9) 0.0194(9) 0.0117(8)
C5 0.0903(16) 0.0552(12) 0.0555(12) 0.0125(11) 0.0105(11) 0.0131(10)
C6 0.126(2) 0.0644(14) 0.0463(12) 0.0075(15) 0.0132(13) 0.0163(10)
C7 0.127(2) 0.0845(17) 0.0526(13) -0.0038(16) 0.0335(15) 0.0189(12)
C8 0.0915(17) 0.0760(15) 0.0612(13) 0.0005(12) 0.0367(12) 0.0132(11)
C9 0.0719(14) 0.0471(10) 0.0533(11) 0.0031(9) 0.0260(10) 0.0126(8)
C10 0.0591(12) 0.0495(10) 0.0592(11) 0.0036(9) 0.0151(9) 0.0228(9)
C11 0.0597(13) 0.0377(9) 0.0538(10) 0.0040(8) 0.0102(9) 0.0193(8)
C12 0.0716(14) 0.0396(10) 0.0559(11) 0.0100(9) 0.0155(10) 0.0175(8)
C13 0.0969(19) 0.0534(12) 0.0660(13) 0.0141(12) 0.0204(12) 0.0115(10)
C14 0.105(2) 0.0613(14) 0.0914(18) 0.0244(14) 0.0462(17) 0.0193(13)
C15 0.0784(17) 0.0675(14) 0.109(2) 0.0199(13) 0.0368(16) 0.0287(14)
C16 0.0683(15) 0.0625(13) 0.0814(15) 0.0101(11) 0.0125(12) 0.0162(11)
C17 0.0639(13) 0.0443(10) 0.0593(11) 0.0101(9) 0.0143(10) 0.0185(9)
C18 0.103(2) 0.124(3) 0.196(4) 0.043(2) 0.055(2) 0.079(3)
C19 0.165(4) 0.112(3) 0.186(4) -0.004(2) -0.079(3) 0.051(3)
N1 0.0593(10) 0.0430(8) 0.0477(8) 0.0106(7) 0.0202(7) 0.0213(6)
N2 0.0597(11) 0.0605(10) 0.0618(10) 0.0112(8) 0.0267(8) 0.0206(8)
N3 0.0592(11) 0.0527(9) 0.0535(9) 0.0142(8) 0.0237(8) 0.0209(7)
N4 0.0680(11) 0.0435(8) 0.0539(9) 0.0069(8) 0.0099(8) 0.0141(7)
N5 0.0617(11) 0.0506(9) 0.0496(9) 0.0078(8) 0.0083(8) 0.0102(7)
O1 0.0586(10) 0.0798(11) 0.0793(10) 0.0146(8) 0.0091(8) 0.0155(9)
O2 0.1251(19) 0.0802(13) 0.171(2) -0.0134(12) -0.0549(16) 0.0371(14)
O3 0.0777(15) 0.147(2) 0.290(3) 0.0454(14) 0.0767(18) 0.128(2)

loop_
_atom_type_symbol
_atom_type_description
_atom_type_scat_dispersion_real
_atom_type_scat_dispersion_imag
_atom_type_scat_source
C C 0.0033 0.0016 'International Tables Vol C Tables 4.2.6.8 and 6.1.1.4'
H H 0.0000 0.0000 'International Tables Vol C Tables 4.2.6.8 and 6.1.1.4'
N N 0.0061 0.0033 'International Tables Vol C Tables 4.2.6.8 and 6.1.1.4'
O O 0.0106 0.0060 'International Tables Vol C Tables 4.2.6.8 and 6.1.1.4'

loop_
_geom_angle_atom_site_label_1
_geom_angle_atom_site_label_2
_geom_angle_atom_site_label_3
_geom_angle_site_symmetry_1
_geom_angle_site_symmetry_3
_geom_angle
_geom_angle_publ_flag
N1 C1 C1 . 2_556 110.60(17) no
N1 C1 H1A . . 109.5 no
C1 C1 H1A 2_556 . 109.5 no
N1 C1 H1B . . 109.5 no
C1 C1 H1B 2_556 . 109.5 no
H1A C1 H1B . . 108.1 no
N1 C2 C3 . . 113.09(14) no
N1 C2 H2A . . 109.0 no
C3 C2 H2A . . 109.0 no
N1 C2 H2B . . 109.0 no
C3 C2 H2B . . 109.0 no
H2A C2 H2B . . 107.8 no
N2 C3 N3 . . 113.39(16) no
N2 C3 C2 . . 124.18(17) no
N3 C3 C2 . . 122.37(15) no
C5 C4 C9 . . 122.96(18) no
C5 C4 N3 . . 131.8(2) no
C9 C4 N3 . . 105.17(17) no
C4 C5 C6 . . 116.0(2) no
C4 C5 H5 . . 122.0 no
C6 C5 H5 . . 122.0 no
C7 C6 C5 . . 121.8(2) no
C7 C6 H6 . . 119.1 no
C5 C6 H6 . . 119.1 no
C8 C7 C6 . . 121.9(2) no
C8 C7 H7 . . 119.1 no
C6 C7 H7 . . 119.1 no
C7 C8 C9 . . 117.8(2) no
C7 C8 H8 . . 121.1 no
C9 C8 H8 . . 121.1 no
N2 C9 C4 . . 109.66(15) no
N2 C9 C8 . . 130.7(2) no
C4 C9 C8 . . 119.6(2) no
N1 C10 C11 . . 110.23(15) no
N1 C10 H10A . . 109.6 no
C11 C10 H10A . . 109.6 no
N1 C10 H10B . . 109.6 no
C11 C10 H10B . . 109.6 no
H10A C10 H10B . . 108.1 no
N4 C11 N5 . . 112.63(17) no
N4 C11 C10 . . 125.50(18) no
N5 C11 C10 . . 121.80(17) no
C13 C12 N4 . . 130.5(2) no
C13 C12 C17 . . 119.8(2) no
N4 C12 C17 . . 109.68(16) no
C14 C13 C12 . . 118.6(2) no
C14 C13 H13 . . 120.7 no
C12 C13 H13 . . 120.7 no
C13 C14 C15 . . 121.3(2) no
C13 C14 H14 . . 119.4 no
C15 C14 H14 . . 119.4 no
C16 C15 C14 . . 121.4(2) no
C16 C15 H15 . . 119.3 no
C14 C15 H15 . . 119.3 no
C15 C16 C17 . . 117.0(2) no
C15 C16 H16 . . 121.5 no
C17 C16 H16 . . 121.5 no
N5 C17 C16 . . 132.83(19) no
N5 C17 C12 . . 105.11(17) no
C16 C17 C12 . . 122.06(19) no
O3 C18 H18A . . 109.5 no
O3 C18 H18B . . 109.5 no
H18A C18 H18B . . 109.5 no
O3 C18 H18C . . 109.5 no
H18A C18 H18C . . 109.5 no
H18B C18 H18C . . 109.5 no
O2 C19 H19A . . 109.5 no
O2 C19 H19B . . 109.5 no
H19A C19 H19B . . 109.5 no
O2 C19 H19C . . 109.5 no
H19A C19 H19C . . 109.5 no
H19B C19 H19C . . 109.5 no
C2 N1 C10 . . 112.26(14) no
C2 N1 C1 . . 111.51(13) no
C10 N1 C1 . . 111.94(13) no
C3 N2 C9 . . 105.00(16) no
C3 N3 C4 . . 106.77(15) no
C3 N3 H3A . . 129.9(13) no
C4 N3 H3A . . 123.2(13) no
C11 N4 C12 . . 104.79(16) no
C11 N5 C17 . . 107.78(16) no
C11 N5 H5A . . 121.4(13) no
C17 N5 H5A . . 130.7(13) no
H1C O1 H1D . . 110(2) no
C19 O2 H2C . . 109(3) no
C18 O3 H3B . . 114(4) no

loop_
_geom_bond_atom_site_label_1
_geom_bond_atom_site_label_2
_geom_bond_site_symmetry_2
_geom_bond_distance
_geom_bond_publ_flag
C1 N1 . 1.471(2) no
C1 C1 2_556 1.508(4) no
C1 H1A . 0.9700 no
C1 H1B . 0.9700 no
C2 N1 . 1.452(2) no
C2 C3 . 1.495(2) no
C2 H2A . 0.9700 no
C2 H2B . 0.9700 no
C3 N2 . 1.311(2) no
C3 N3 . 1.346(2) no
C4 C5 . 1.384(3) no
C4 C9 . 1.389(3) no
C4 N3 . 1.390(2) no
C5 C6 . 1.386(3) no
C5 H5 . 0.9300 no
C6 C7 . 1.378(4) no
C6 H6 . 0.9300 no
C7 C8 . 1.372(4) no
C7 H7 . 0.9300 no
C8 C9 . 1.394(3) no
C8 H8 . 0.9300 no
C9 N2 . 1.389(3) no
C10 N1 . 1.462(2) no
C10 C11 . 1.482(3) no
C10 H10A . 0.9700 no
C10 H10B . 0.9700 no
C11 N4 . 1.323(2) no
C11 N5 . 1.349(2) no
C12 C13 . 1.384(3) no
C12 N4 . 1.391(3) no
C12 C17 . 1.397(3) no
C13 C14 . 1.368(3) no
C13 H13 . 0.9300 no
C14 C15 . 1.389(4) no
C14 H14 . 0.9300 no
C15 C16 . 1.381(3) no
C15 H15 . 0.9300 no
C16 C17 . 1.383(3) no
C16 H16 . 0.9300 no
C17 N5 . 1.373(2) no
C18 O3 . 1.330(4) no
C18 H18A . 0.9600 no
C18 H18B . 0.9600 no
C18 H18C . 0.9600 no
C19 O2 . 1.340(4) no
C19 H19A . 0.9600 no
C19 H19B . 0.9600 no
C19 H19C . 0.9600 no
N3 H3A . 0.899(18) no
N5 H5A . 0.895(19) no
O1 H1C . 0.87(2) no
O1 H1D . 0.84(2) no
O2 H2C . 0.88(3) no
O3 H3B . 0.86(3) no

loop_
_geom_hbond_atom_site_label_D
_geom_hbond_atom_site_label_H
_geom_hbond_atom_site_label_A
_geom_hbond_site_symmetry_A
_geom_hbond_distance_DH
_geom_hbond_distance_HA
_geom_hbond_distance_DA
_geom_hbond_angle_DHA
_geom_hbond_publ_flag
O1 H1C O2 . 0.87(2) 1.85(2) 2.702(3) 164(3) yes
O3 H3B N2 1_565 0.86(3) 1.90(4) 2.731(2) 163(5) yes
N5 H5A O1 1_455 0.895(19) 1.94(2) 2.828(2) 169.5(19) yes
N3 H3A O1 1_455 0.899(18) 1.972(19) 2.862(2) 170.0(18) yes
O2 H2C N4 2_666 0.88(3) 1.89(3) 2.765(3) 173(5) yes
O1 H1D O3 1_545 0.84(2) 1.89(2) 2.731(3) 177(3) yes

loop_
_geom_torsion_atom_site_label_1
_geom_torsion_atom_site_label_2
_geom_torsion_atom_site_label_3
_geom_torsion_atom_site_label_4
_geom_torsion_site_symmetry_1
_geom_torsion
_geom_torsion_publ_flag
N1 C2 C3 N2 . 156.56(17) no
N1 C2 C3 N3 . -26.3(3) no
C9 C4 C5 C6 . -0.1(3) no
N3 C4 C5 C6 . 177.65(19) no
C4 C5 C6 C7 . 1.5(3) no
C5 C6 C7 C8 . -1.4(4) no
C6 C7 C8 C9 . -0.3(4) no
C5 C4 C9 N2 . 177.98(17) no
N3 C4 C9 N2 . -0.3(2) no
C5 C4 C9 C8 . -1.5(3) no
N3 C4 C9 C8 . -179.79(18) no
C7 C8 C9 N2 . -177.7(2) no
C7 C8 C9 C4 . 1.7(3) no
N1 C10 C11 N4 . 132.12(17) no
N1 C10 C11 N5 . -44.6(2) no
N4 C12 C13 C14 . -179.68(19) no
C17 C12 C13 C14 . -1.4(3) no
C12 C13 C14 C15 . 0.8(3) no
C13 C14 C15 C16 . -0.2(4) no
C14 C15 C16 C17 . 0.1(3) no
C15 C16 C17 N5 . 179.17(19) no
C15 C16 C17 C12 . -0.7(3) no
C13 C12 C17 N5 . -178.53(16) no
N4 C12 C17 N5 . 0.09(19) no
C13 C12 C17 C16 . 1.4(3) no
N4 C12 C17 C16 . -179.99(17) no
C3 C2 N1 C10 . -77.3(2) no
C3 C2 N1 C1 . 156.14(16) no
C11 C10 N1 C2 . 169.89(14) no
C11 C10 N1 C1 . -63.81(19) no
C1 C1 N1 C2 2_556 -84.5(2) no
C1 C1 N1 C10 2_556 148.77(19) no
N3 C3 N2 C9 . 0.2(2) no
C2 C3 N2 C9 . 177.57(17) no
C4 C9 N2 C3 . 0.0(2) no
C8 C9 N2 C3 . 179.5(2) no
N2 C3 N3 C4 . -0.4(2) no
C2 C3 N3 C4 . -177.79(16) no
C5 C4 N3 C3 . -177.6(2) no
C9 C4 N3 C3 . 0.38(19) no
N5 C11 N4 C12 . -0.37(19) no
C10 C11 N4 C12 . -177.35(15) no
C13 C12 N4 C11 . 178.59(18) no
C17 C12 N4 C11 . 0.16(18) no
N4 C11 N5 C17 . 0.4(2) no
C10 C11 N5 C17 . 177.55(14) no
C16 C17 N5 C11 . 179.8(2) no
C12 C17 N5 C11 . -0.30(18) no
